data_4001128
loop_
_publ_author_name
'Zhang, Xian-Ming'
'Li, Cui-Rui'
'Zhang, Xu-Hui'
'Zhang, Wei-Xiong'
'Chen, Xiao-Ming'

_publ_section_title
;
 Unusual Slow Magnetic Relaxation in Helical Co3(OH)2Ferrimagnetic Chain
 Based Cobalt Hydroxysulfates
;
_journal_issue 6
_journal_name_full 'Chemistry of Materials'
_journal_page_first 2298
_journal_paper_doi 10.1021/cm7032542
_journal_volume 20
_journal_year 2008
_chemical_formula_sum 'Co3 H10 Na2 O18 S3'
_chemical_formula_weight 617.03
_chemical_name_systematic
; 
 ? 
;
_space_group_IT_number 36
_symmetry_cell_setting orthorhombic
_symmetry_space_group_name_Hall 'C 2c -2'
_symmetry_space_group_name_H-M 'C m c 21'
_atom_sites_solution_hydrogens geom
_atom_sites_solution_primary direct
_atom_sites_solution_secondary difmap
_audit_creation_method SHELXL-97
_cell_angle_alpha 90.00
_cell_angle_beta 90.00
_cell_angle_gamma 90.00
_cell_formula_units_Z 4
_cell_length_a 19.785(3)
_cell_length_b 7.2793(9)
_cell_length_c 9.9663(13)
_cell_measurement_temperature 298(2)
_cell_volume 1435.4(3)
_computing_cell_refinement 'SMART (Bruker, 2001)'
_computing_data_collection 'SMART (Bruker, 2001)'
_computing_data_reduction 'SAINT (Bruker, 2001)'
_computing_molecular_graphics 'ORTEP-II (Johnson, 1976)'
_computing_publication_material 'SHELXL-97 (Sheldrick, 1997)'
_computing_structure_refinement 'SHELXL-97 (Sheldrick, 1997)'
_computing_structure_solution 'SHELXS-97 (Sheldrick, 1990)'
_diffrn_ambient_temperature 298(2)
_diffrn_measured_fraction_theta_full 0.997
_diffrn_measured_fraction_theta_max 0.997
_diffrn_measurement_device_type 'Bruker Apex CCD Diffractometer'
_diffrn_measurement_method '\f and \w scan'
_diffrn_radiation_monochromator graphite
_diffrn_radiation_source 'fine-focus sealed tube'
_diffrn_radiation_type MoK\a
_diffrn_radiation_wavelength 0.71073
_diffrn_reflns_av_R_equivalents 0.0269
_diffrn_reflns_av_sigmaI/netI 0.0398
_diffrn_reflns_limit_h_max 25
_diffrn_reflns_limit_h_min -22
_diffrn_reflns_limit_k_max 6
_diffrn_reflns_limit_k_min -9
_diffrn_reflns_limit_l_max 11
_diffrn_reflns_limit_l_min -12
_diffrn_reflns_number 3230
_diffrn_reflns_theta_full 26.97
_diffrn_reflns_theta_max 26.97
_diffrn_reflns_theta_min 2.06
_diffrn_standards_decay_% 0
_diffrn_standards_interval_count 0
_diffrn_standards_number 0
_exptl_absorpt_coefficient_mu 4.027
_exptl_absorpt_correction_T_max 0.8555
_exptl_absorpt_correction_T_min 0.3683
_exptl_absorpt_correction_type empirical
_exptl_absorpt_process_details 'SADABS, Sheldrick 1997'
_exptl_crystal_colour red
_exptl_crystal_density_diffrn 2.855
_exptl_crystal_density_method 'not measured'
_exptl_crystal_description block
_exptl_crystal_F_000 1220
_exptl_crystal_size_max 0.31
_exptl_crystal_size_mid 0.12
_exptl_crystal_size_min 0.04
_refine_diff_density_max 0.469
_refine_diff_density_min -0.523
_refine_diff_density_rms 0.104
_refine_ls_abs_structure_details 'Flack H D (1983), Acta Cryst. A39, 876-881'
_refine_ls_abs_structure_Flack 0.00
_refine_ls_extinction_method none
_refine_ls_goodness_of_fit_ref 1.051
_refine_ls_hydrogen_treatment mixed
_refine_ls_matrix_type full
_refine_ls_number_parameters 141
_refine_ls_number_reflns 1509
_refine_ls_number_restraints 9
_refine_ls_restrained_S_all 1.071
_refine_ls_R_factor_all 0.0300
_refine_ls_R_factor_gt 0.0281
_refine_ls_shift/su_max 0.001
_refine_ls_shift/su_mean 0.000
_refine_ls_structure_factor_coef Fsqd
_refine_ls_weighting_details 'calc w=1/[\s^2^(Fo^2^)+(0.0408P)^2^+0.0000P] where P=(Fo^2^+2Fc^2^)/3'
_refine_ls_weighting_scheme calc
_refine_ls_wR_factor_gt 0.0692
_refine_ls_wR_factor_ref 0.0705
_reflns_number_gt 1443
_reflns_number_total 1509
_reflns_threshold_expression >2sigma(I)
_cod_data_source_file cm7032542-file002.cif
_cod_data_source_block 1
_cod_depositor_comments
;
The following automatic conversions were performed:

'_symmetry_cell_setting' value 'Orthorhombic' changed to
'orthorhombic' according to
/home/saulius/struct/CIF-dictionaries/cif_core.dic dictionary named
'cif_core.dic' version 2.4.1 from
2010-06-29.

'_exptl_absorpt_correction_type' value 'Empirical'
changed to 'empirical' according to
/home/saulius/struct/CIF-dictionaries/cif_core.dic dictionary named
'cif_core.dic' version 2.4.1 from 2010-06-29.

Automatic conversion script
Id: cif_fix_values 1715 2011-07-08 13:25:40Z adriana 
;
_cod_original_sg_symbol_H-M Cmc2(1)
_cod_original_formula_sum 'H10 Co3 Na2 O18 S3'
_cod_database_code 4001128

loop_
_symmetry_equiv_pos_as_xyz
'x, y, z'
'-x, -y, z+1/2'
'x, -y, z+1/2'
'-x, y, z'
'x+1/2, y+1/2, z'
'-x+1/2, -y+1/2, z+1/2'
'x+1/2, -y+1/2, z+1/2'
'-x+1/2, y+1/2, z'

loop_
_atom_site_label
_atom_site_type_symbol
_atom_site_fract_x
_atom_site_fract_y
_atom_site_fract_z
_atom_site_U_iso_or_equiv
_atom_site_adp_type
_atom_site_occupancy
_atom_site_symmetry_multiplicity
_atom_site_calc_flag
_atom_site_refinement_flags
Na1 Na 0.33364(11) 0.7418(4) 0.3354(3) 0.0361(6) Uani 1 1 d .
Co1 Co 0.0000 0.21417(11) 0.75235(8) 0.01084(19) Uani 1 2 d S
Co2 Co 0.07889(3) 0.55285(7) 0.53958(7) 0.01205(15) Uani 1 1 d .
S1 S 0.15990(5) 0.31200(14) 0.76486(12) 0.0124(2) Uani 1 1 d .
S2 S 0.0000 -0.18776(19) 0.93539(14) 0.0096(3) Uani 1 2 d S
O1 O 0.15545(18) 0.4186(5) 0.8902(4) 0.0217(8) Uani 1 1 d .
O2 O 0.10419(15) 0.1783(4) 0.7574(4) 0.0182(7) Uani 1 1 d .
O3 O 0.15598(18) 0.4419(5) 0.6512(4) 0.0258(9) Uani 1 1 d .
O4 O 0.22452(15) 0.2148(5) 0.7599(4) 0.0197(7) Uani 1 1 d .
O5 O 0.0000 -0.0683(6) 0.8158(5) 0.0142(9) Uani 1 2 d S
O6 O -0.06016(17) -0.3050(4) 0.9307(4) 0.0175(7) Uani 1 1 d .
O7 O 0.0000 -0.0763(6) 1.0589(5) 0.0158(10) Uani 1 2 d S
O8 O 0.0000 0.3111(6) 0.9464(5) 0.0130(9) Uani 1 2 d SD
H8A H 0.0000 0.1952 0.9965 0.016 Uiso 1 2 calc SRD
O9 O 0.0000 0.4760(6) 0.6724(4) 0.0131(9) Uani 1 2 d SD
H9A H 0.0000 0.572(7) 0.729(6) 0.020 Uiso 1 2 d SD
O1W O 0.1114(2) 0.8102(5) 0.6249(4) 0.0240(9) Uani 1 1 d D
H1WA H 0.0789(18) 0.880(6) 0.646(6) 0.029 Uiso 1 1 d D
H1WB H 0.139(2) 0.870(6) 0.578(5) 0.029 Uiso 1 1 d D
O2W O 0.2932(2) 0.5392(5) 0.5049(4) 0.0341(10) Uani 1 1 d D
H2WB H 0.319(2) 0.468(7) 0.542(6) 0.041 Uiso 1 1 d D
H2WA H 0.2537(14) 0.538(8) 0.536(6) 0.041 Uiso 1 1 d D

loop_
_atom_site_aniso_label
_atom_site_aniso_U_11
_atom_site_aniso_U_22
_atom_site_aniso_U_33
_atom_site_aniso_U_23
_atom_site_aniso_U_13
_atom_site_aniso_U_12
Na1 0.0196(11) 0.0528(15) 0.0361(13) 0.0063(13) -0.0059(11) -0.0034(10)
Co1 0.0100(4) 0.0113(4) 0.0112(4) -0.0006(4) 0.000 0.000
Co2 0.0103(3) 0.0130(3) 0.0129(3) 0.0011(2) -0.0005(3) -0.0007(2)
S1 0.0094(5) 0.0153(5) 0.0126(5) 0.0001(5) 0.0001(5) 0.0016(4)
S2 0.0109(7) 0.0088(7) 0.0090(7) 0.0011(5) 0.000 0.000
O1 0.014(2) 0.029(2) 0.022(2) -0.0088(16) 0.0033(14) 0.0002(15)
O2 0.0143(16) 0.0192(16) 0.0210(16) -0.0025(17) 0.0034(16) -0.0014(12)
O3 0.018(2) 0.036(2) 0.0238(18) 0.0176(17) -0.0056(16) -0.0056(16)
O4 0.0081(14) 0.0291(17) 0.0218(16) -0.0048(16) -0.0021(17) 0.0051(12)
O5 0.021(2) 0.009(2) 0.013(2) 0.0037(17) 0.000 0.000
O6 0.0150(17) 0.0200(17) 0.0175(17) 0.0056(13) -0.0046(14) -0.0052(13)
O7 0.020(2) 0.013(2) 0.015(3) -0.0006(17) 0.000 0.000
O8 0.011(2) 0.015(2) 0.013(2) 0.0001(18) 0.000 0.000
O9 0.017(2) 0.013(2) 0.009(2) -0.0012(17) 0.000 0.000
O1W 0.021(2) 0.0171(18) 0.034(2) -0.0105(15) 0.0013(16) 0.0021(15)
O2W 0.029(2) 0.042(3) 0.031(2) 0.0016(19) -0.0037(18) -0.0025(18)

loop_
_atom_type_symbol
_atom_type_description
_atom_type_scat_dispersion_real
_atom_type_scat_dispersion_imag
_atom_type_scat_source
H H 0.0000 0.0000 'International Tables Vol C Tables 4.2.6.8 and 6.1.1.4'
O O 0.0106 0.0060 'International Tables Vol C Tables 4.2.6.8 and 6.1.1.4'
S S 0.1246 0.1234 'International Tables Vol C Tables 4.2.6.8 and 6.1.1.4'
Co Co 0.3494 0.9721 'International Tables Vol C Tables 4.2.6.8 and 6.1.1.4'
Na Na 0.0362 0.0249 'International Tables Vol C Tables 4.2.6.8 and 6.1.1.4'

loop_
_geom_angle_atom_site_label_1
_geom_angle_atom_site_label_2
_geom_angle_atom_site_label_3
_geom_angle
_geom_angle_site_symmetry_1
_geom_angle_site_symmetry_3
O4 Na1 O6 160.19(18) 3_564 7_554
O4 Na1 O2W 90.08(15) 3_564 .
O6 Na1 O2W 97.75(16) 7_554 .
O4 Na1 O1W 99.27(16) 3_564 6_564
O6 Na1 O1W 88.80(14) 7_554 6_564
O2W Na1 O1W 132.59(18) . 6_564
O4 Na1 O1 90.94(14) 3_564 6_564
O6 Na1 O1 69.32(13) 7_554 6_564
O2W Na1 O1 118.59(18) . 6_564
O1W Na1 O1 107.69(15) 6_564 6_564
O4 Na1 O3 75.86(13) 3_564 6_564
O6 Na1 O3 92.10(13) 7_554 6_564
O2W Na1 O3 161.39(16) . 6_564
O1W Na1 O3 63.04(12) 6_564 6_564
O1 Na1 O3 50.88(11) 6_564 6_564
O4 Na1 S1 80.41(11) 3_564 6_564
O6 Na1 S1 81.96(11) 7_554 6_564
O2W Na1 S1 140.16(15) . 6_564
O1W Na1 S1 87.23(11) 6_564 6_564
O1 Na1 S1 24.77(8) 6_564 6_564
O3 Na1 S1 26.37(8) 6_564 6_564
O4 Na1 Co2 124.28(14) 3_564 8
O6 Na1 Co2 36.59(9) 7_554 8
O2W Na1 Co2 98.88(13) . 8
O1W Na1 Co2 112.78(11) 6_564 8
O1 Na1 Co2 37.25(9) 6_564 8
O3 Na1 Co2 79.79(9) 6_564 8
S1 Na1 Co2 58.15(5) 6_564 8
O8 Co1 O9 92.64(18) . .
O8 Co1 O2 91.16(11) . .
O9 Co1 O2 97.20(9) . .
O8 Co1 O2 91.16(11) . 4
O9 Co1 O2 97.20(9) . 4
O2 Co1 O2 165.29(17) . 4
O8 Co1 O5 92.96(17) . .
O9 Co1 O5 174.40(18) . .
O2 Co1 O5 82.69(9) . .
O2 Co1 O5 82.69(9) 4 .
O8 Co1 O7 172.54(16) . 2_554
O9 Co1 O7 94.82(17) . 2_554
O2 Co1 O7 87.90(11) . 2_554
O2 Co1 O7 87.90(11) 4 2_554
O5 Co1 O7 79.58(17) . 2_554
O3 Co2 O8 172.73(18) . 2_564
O3 Co2 O9 96.01(14) . .
O8 Co2 O9 81.45(14) 2_564 .
O3 Co2 O1 83.62(14) . 3_564
O8 Co2 O1 100.13(14) 2_564 3_564
O9 Co2 O1 169.46(18) . 3_564
O3 Co2 O6 94.11(15) . 2_554
O8 Co2 O6 92.61(15) 2_564 2_554
O9 Co2 O6 88.10(15) . 2_554
O1 Co2 O6 81.44(14) 3_564 2_554
O3 Co2 O1W 84.63(15) . .
O8 Co2 O1W 89.20(16) 2_564 .
O9 Co2 O1W 101.68(16) . .
O1 Co2 O1W 88.79(14) 3_564 .
O6 Co2 O1W 170.22(14) 2_554 .
O3 Co2 Na1 72.15(13) . 8_545
O8 Co2 Na1 114.93(13) 2_564 8_545
O9 Co2 Na1 123.77(13) . 8_545
O1 Co2 Na1 46.10(11) 3_564 8_545
O6 Co2 Na1 40.98(10) 2_554 8_545
O1W Co2 Na1 130.07(11) . 8_545
O4 S1 O2 109.46(18) . .
O4 S1 O1 109.6(2) . .
O2 S1 O1 110.3(2) . .
O4 S1 O3 109.3(2) . .
O2 S1 O3 110.2(2) . .
O1 S1 O3 108.0(2) . .
O4 S1 Na1 116.49(14) . 6_565
O2 S1 Na1 133.24(13) . 6_565
O1 S1 Na1 46.26(17) . 6_565
O3 S1 Na1 62.55(18) . 6_565
O6 S2 O6 108.7(3) 4 .
O6 S2 O7 110.31(18) 4 .
O6 S2 O7 110.31(18) . .
O6 S2 O5 108.51(17) 4 .
O6 S2 O5 108.51(17) . .
O7 S2 O5 110.5(2) . .
S1 O1 Co2 133.2(2) . 3_565
S1 O1 Na1 109.0(2) . 6_565
Co2 O1 Na1 96.65(14) 3_565 6_565
S1 O2 Co1 131.35(18) . .
S1 O3 Co2 134.9(2) . .
S1 O3 Na1 91.1(2) . 6_565
Co2 O3 Na1 94.69(15) . 6_565
S1 O4 Na1 137.8(2) . 3_565
S2 O5 Co1 143.2(3) . .
S2 O6 Co2 128.0(2) . 2
S2 O6 Na1 128.7(2) . 7_455
Co2 O6 Na1 102.43(15) 2 7_455
S2 O7 Co1 119.1(2) . 2
Co1 O8 Co2 125.86(13) . 3_565
Co1 O8 Co2 125.86(13) . 2_565
Co2 O8 Co2 97.96(18) 3_565 2_565
Co1 O9 Co2 118.93(15) . .
Co1 O9 Co2 118.93(15) . 4
Co2 O9 Co2 94.72(18) . 4
Co2 O1W Na1 110.12(17) . 6_565

loop_
_geom_bond_atom_site_label_1
_geom_bond_atom_site_label_2
_geom_bond_distance
_geom_bond_site_symmetry_2
Na1 O4 2.308(4) 3_564
Na1 O6 2.351(4) 7_554
Na1 O2W 2.381(5) .
Na1 O1W 2.393(5) 6_564
Na1 O1 2.541(5) 6_564
Na1 O3 2.952(5) 6_564
Na1 S1 3.326(3) 6_564
Na1 Co2 3.502(3) 8
Co1 O8 2.059(5) .
Co1 O9 2.066(5) .
Co1 O2 2.078(3) .
Co1 O2 2.078(3) 4
Co1 O5 2.151(4) .
Co1 O7 2.174(5) 2_554
Co2 O3 2.053(4) .
Co2 O8 2.069(3) 2_564
Co2 O9 2.122(3) .
Co2 O1 2.134(4) 3_564
Co2 O6 2.138(3) 2_554
Co2 O1W 2.155(4) .
Co2 Na1 3.502(3) 8_545
S1 O4 1.462(3) .
S1 O2 1.472(3) .
S1 O1 1.474(3) .
S1 O3 1.478(4) .
S1 Na1 3.326(3) 6_565
S2 O6 1.465(3) 4
S2 O6 1.465(3) .
S2 O7 1.474(5) .
S2 O5 1.476(4) .
O1 Co2 2.134(4) 3_565
O1 Na1 2.541(5) 6_565
O3 Na1 2.952(5) 6_565
O4 Na1 2.308(4) 3_565
O6 Co2 2.138(3) 2
O6 Na1 2.351(4) 7_455
O7 Co1 2.174(5) 2
O8 Co2 2.069(3) 3_565
O8 Co2 2.069(3) 2_565
O9 Co2 2.122(3) 4
O1W Na1 2.393(5) 6_565
